data_7207865
loop_
_publ_author_name
'Kuai, Hai-Wei'
'Fan, Jian'
'Liu, Qing'
'Sun, Wei-Yin'

_publ_section_title
;
 Structural diversity in imidazole and carboxylate-containing metal
 complexes dependent on the alkaline reagents
;
_journal_issue 10
_journal_name_full CrystEngComm
_journal_page_first 3708
_journal_paper_doi 10.1039/c2ce25062d
_journal_volume 14
_journal_year 2012
_chemical_formula_moiety 'C12 H10 N2 O5 Zn'
_chemical_formula_sum 'C12 H10 N2 O5 Zn'
_chemical_formula_weight 327.59
_chemical_name_systematic
;
?
;
_space_group_IT_number 61
_symmetry_cell_setting orthorhombic
_symmetry_space_group_name_Hall '-P 2ac 2ab'
_symmetry_space_group_name_H-M 'P b c a'
_atom_sites_solution_hydrogens geom
_atom_sites_solution_primary direct
_atom_sites_solution_secondary difmap
_audit_creation_method SHELXL-97
_cell_angle_alpha 90.00
_cell_angle_beta 90.00
_cell_angle_gamma 90.00
_cell_formula_units_Z 8
_cell_length_a 10.1525(10)
_cell_length_b 13.5590(14)
_cell_length_c 17.9533(19)
_cell_measurement_reflns_used 6384
_cell_measurement_temperature 293(2)
_cell_measurement_theta_max 28.28
_cell_measurement_theta_min 2.27
_cell_volume 2471.4(4)
_computing_cell_refinement 'Bruker SMART'
_computing_data_collection 'Bruker SMART'
_computing_data_reduction 'Bruker SAINT'
_computing_molecular_graphics 'Bruker SHELXTL'
_computing_publication_material 'Bruker SHELXTL'
_computing_structure_refinement 'SHELXL-97 (Sheldrick, 1997)'
_computing_structure_solution 'SHELXS-97 (Sheldrick, 1990)'
_diffrn_ambient_temperature 293(2)
_diffrn_measured_fraction_theta_full 0.987
_diffrn_measured_fraction_theta_max 0.987
_diffrn_measurement_device_type 'CCD area detector'
_diffrn_measurement_method 'phi and omega scans'
_diffrn_radiation_monochromator graphite
_diffrn_radiation_source 'fine-focus sealed tube'
_diffrn_radiation_type MoK\a
_diffrn_radiation_wavelength 0.71073
_diffrn_reflns_av_R_equivalents 0.0852
_diffrn_reflns_av_sigmaI/netI 0.0476
_diffrn_reflns_limit_h_max 10
_diffrn_reflns_limit_h_min -13
_diffrn_reflns_limit_k_max 17
_diffrn_reflns_limit_k_min -14
_diffrn_reflns_limit_l_max 23
_diffrn_reflns_limit_l_min -23
_diffrn_reflns_number 13830
_diffrn_reflns_theta_full 28.00
_diffrn_reflns_theta_max 28.00
_diffrn_reflns_theta_min 2.27
_exptl_absorpt_coefficient_mu 2.009
_exptl_absorpt_correction_T_max 0.6894
_exptl_absorpt_correction_T_min 0.6232
_exptl_absorpt_correction_type multi-scan
_exptl_absorpt_process_details 'SADABS Bruker, 2000'
_exptl_crystal_colour colorless
_exptl_crystal_density_diffrn 1.761
_exptl_crystal_density_method 'not measured'
_exptl_crystal_description block
_exptl_crystal_F_000 1328
_exptl_crystal_size_max 0.26
_exptl_crystal_size_mid 0.20
_exptl_crystal_size_min 0.20
_refine_diff_density_max 0.559
_refine_diff_density_min -0.417
_refine_diff_density_rms 0.086
_refine_ls_extinction_method none
_refine_ls_goodness_of_fit_ref 1.058
_refine_ls_hydrogen_treatment constr
_refine_ls_matrix_type full
_refine_ls_number_parameters 181
_refine_ls_number_reflns 2942
_refine_ls_number_restraints 0
_refine_ls_restrained_S_all 1.058
_refine_ls_R_factor_all 0.0404
_refine_ls_R_factor_gt 0.0333
_refine_ls_shift/su_max 0.000
_refine_ls_shift/su_mean 0.000
_refine_ls_structure_factor_coef Fsqd
_refine_ls_weighting_details 'calc w=1/[\s^2^(Fo^2^)+(0.0516P)^2^] where P=(Fo^2^+2Fc^2^)/3'
_refine_ls_weighting_scheme calc
_refine_ls_wR_factor_gt 0.0881
_refine_ls_wR_factor_ref 0.0910
_reflns_number_gt 2404
_reflns_number_total 2942
_reflns_threshold_expression >2sigma(I)
_cod_data_source_file c2ce25062d.txt
_cod_data_source_block 5
_cod_depositor_comments
;
The following automatic conversions were performed:

'_symmetry_cell_setting' value 'Orthorhombic' changed to
'orthorhombic' according to
/home/saulius/struct/CIF-dictionaries/cif_core.dic dictionary named
'cif_core.dic' version 2.4.1 from 2010-06-29.

Automatic conversion script
Id: cif_fix_values 1715 2011-07-08 13:25:40Z adriana 
;
_cod_original_sg_symbol_Hall '-P 2ac 2ab '
_cod_original_sg_symbol_H-M 'Pbca '
_cod_database_code 7207865

loop_
_symmetry_equiv_pos_as_xyz
'x, y, z'
'-x+1/2, -y, z+1/2'
'x+1/2, -y+1/2, -z'
'-x, y+1/2, -z+1/2'
'-x, -y, -z'
'x-1/2, y, -z-1/2'
'-x-1/2, y-1/2, z'
'x, -y-1/2, z-1/2'

loop_
_atom_site_label
_atom_site_type_symbol
_atom_site_fract_x
_atom_site_fract_y
_atom_site_fract_z
_atom_site_U_iso_or_equiv
_atom_site_adp_type
_atom_site_occupancy
_atom_site_symmetry_multiplicity
_atom_site_calc_flag
_atom_site_refinement_flags
Zn1 Zn 0.22913(3) 0.177804(17) 0.173635(12) 0.02920(11) Uani 1 1 d .
N11 N 0.19329(19) 0.31013(13) 0.37730(10) 0.0332(4) Uani 1 1 d .
N12 N 0.23365(17) 0.22372(13) 0.27742(10) 0.0334(4) Uani 1 1 d .
O1 O 0.53983(15) 0.54952(12) 0.29733(8) 0.0417(4) Uani 1 1 d .
O2 O 0.61948(16) 0.64628(12) 0.38540(8) 0.0420(4) Uani 1 1 d .
O3 O 0.35323(14) 0.73171(10) 0.60216(8) 0.0353(3) Uani 1 1 d .
O4 O 0.20322(17) 0.62596(11) 0.64237(9) 0.0421(4) Uani 1 1 d .
O5 O 0.11928(16) 0.05509(10) 0.17971(7) 0.0365(4) Uani 1 1 d .
H9 H 0.0794 0.0452 0.2189 0.044 Uiso 1 1 d R
H10 H 0.1459 -0.0019 0.1693 0.044 Uiso 1 1 d R
C1 C 0.23290(19) 0.46602(15) 0.44306(12) 0.0304(4) Uani 1 1 d .
C2 C 0.3344(2) 0.48920(15) 0.39436(10) 0.0305(4) Uani 1 1 d .
H1 H 0.3427 0.4551 0.3496 0.037 Uiso 1 1 calc R
C3 C 0.42369(19) 0.56315(13) 0.41225(10) 0.0271(4) Uani 1 1 d .
C4 C 0.4094(2) 0.61456(13) 0.47816(10) 0.0285(4) Uani 1 1 d .
H2 H 0.4696 0.6638 0.4902 0.034 Uiso 1 1 calc R
C5 C 0.3067(2) 0.59387(14) 0.52659(10) 0.0275(4) Uani 1 1 d .
C6 C 0.21947(19) 0.51857(15) 0.50850(11) 0.0297(4) Uani 1 1 d .
H3 H 0.1510 0.5034 0.5409 0.036 Uiso 1 1 calc R
C11 C 0.1368(2) 0.38381(16) 0.42673(13) 0.0425(5) Uani 1 1 d .
H4 H 0.1111 0.3526 0.4731 0.051 Uiso 1 1 calc R
H5 H 0.0583 0.4112 0.4039 0.051 Uiso 1 1 calc R
C12 C 0.1563(2) 0.28988(15) 0.30789(12) 0.0360(5) Uani 1 1 d .
H6 H 0.0848 0.3189 0.2840 0.043 Uiso 1 1 calc R
C13 C 0.3261(2) 0.20068(17) 0.33090(11) 0.0373(5) Uani 1 1 d .
H7 H 0.3940 0.1553 0.3254 0.045 Uiso 1 1 calc R
C14 C 0.3021(2) 0.25452(17) 0.39229(12) 0.0384(5) Uani 1 1 d .
H8 H 0.3503 0.2540 0.4364 0.046 Uiso 1 1 calc R
C31 C 0.53455(19) 0.58672(14) 0.35993(11) 0.0306(4) Uani 1 1 d .
C51 C 0.2863(2) 0.65289(15) 0.59651(12) 0.0294(4) Uani 1 1 d .

loop_
_atom_site_aniso_label
_atom_site_aniso_U_11
_atom_site_aniso_U_22
_atom_site_aniso_U_33
_atom_site_aniso_U_23
_atom_site_aniso_U_13
_atom_site_aniso_U_12
Zn1 0.03679(18) 0.02718(16) 0.02363(15) 0.00048(8) 0.00313(9) 0.00304(9)
N11 0.0358(10) 0.0318(9) 0.0320(9) -0.0070(7) 0.0043(7) -0.0078(7)
N12 0.0437(11) 0.0283(9) 0.0283(8) -0.0016(7) 0.0019(7) 0.0023(7)
O1 0.0355(9) 0.0606(10) 0.0289(7) -0.0011(7) 0.0035(6) -0.0032(7)
O2 0.0394(9) 0.0442(9) 0.0424(9) -0.0038(7) 0.0096(7) -0.0138(7)
O3 0.0366(8) 0.0278(7) 0.0416(8) -0.0119(6) 0.0017(6) -0.0018(6)
O4 0.0614(11) 0.0301(8) 0.0349(8) -0.0070(7) 0.0131(8) -0.0048(7)
O5 0.0495(10) 0.0265(7) 0.0334(7) -0.0001(6) 0.0126(6) 0.0000(6)
C1 0.0332(11) 0.0274(10) 0.0307(10) -0.0047(9) 0.0021(8) -0.0035(8)
C2 0.0340(11) 0.0298(10) 0.0276(9) -0.0050(8) 0.0035(8) -0.0013(8)
C3 0.0296(10) 0.0241(9) 0.0276(9) 0.0037(7) 0.0010(8) -0.0002(7)
C4 0.0314(10) 0.0218(9) 0.0323(9) 0.0010(7) -0.0037(8) -0.0001(7)
C5 0.0346(10) 0.0217(9) 0.0262(9) -0.0013(7) -0.0015(8) 0.0026(7)
C6 0.0330(11) 0.0259(10) 0.0300(10) -0.0012(8) 0.0050(8) 0.0002(7)
C11 0.0394(13) 0.0419(12) 0.0463(12) -0.0174(10) 0.0129(10) -0.0123(10)
C12 0.0433(13) 0.0311(11) 0.0337(10) -0.0023(9) -0.0028(9) 0.0006(9)
C13 0.0393(13) 0.0331(11) 0.0396(12) 0.0017(9) 0.0008(9) 0.0005(10)
C14 0.0416(12) 0.0387(12) 0.0349(11) 0.0004(9) -0.0060(10) -0.0060(10)
C31 0.0288(10) 0.0292(10) 0.0339(10) 0.0081(8) 0.0003(8) 0.0021(8)
C51 0.0356(11) 0.0219(9) 0.0307(10) -0.0033(8) -0.0021(8) 0.0027(8)

loop_
_atom_type_symbol
_atom_type_description
_atom_type_scat_dispersion_real
_atom_type_scat_dispersion_imag
_atom_type_scat_source
C C 0.0033 0.0016 'International Tables Vol C Tables 4.2.6.8 and 6.1.1.4'
H H 0.0000 0.0000 'International Tables Vol C Tables 4.2.6.8 and 6.1.1.4'
N N 0.0061 0.0033 'International Tables Vol C Tables 4.2.6.8 and 6.1.1.4'
O O 0.0106 0.0060 'International Tables Vol C Tables 4.2.6.8 and 6.1.1.4'
Zn Zn 0.2839 1.4301 'International Tables Vol C Tables 4.2.6.8 and 6.1.1.4'

loop_
_geom_angle_atom_site_label_1
_geom_angle_atom_site_label_2
_geom_angle_atom_site_label_3
_geom_angle
_geom_angle_site_symmetry_1
_geom_angle_site_symmetry_3
O2 Zn1 O3 96.87(6) 4_645 2_564
O2 Zn1 N12 125.21(7) 4_645 .
O3 Zn1 N12 115.59(7) 2_564 .
O2 Zn1 O5 106.93(6) 4_645 .
O3 Zn1 O5 108.50(6) 2_564 .
N12 Zn1 O5 102.95(7) . .
C12 N11 C14 107.43(18) . .
C12 N11 C11 127.0(2) . .
C14 N11 C11 125.34(19) . .
C12 N12 C13 105.79(18) . .
C12 N12 Zn1 126.73(15) . .
C13 N12 Zn1 127.20(15) . .
C31 O2 Zn1 119.26(13) . 4_655
C51 O3 Zn1 110.50(13) . 2_565
Zn1 O5 H9 117.1 . .
Zn1 O5 H10 124.9 . .
H9 O5 H10 101.4 . .
C6 C1 C2 119.51(18) . .
C6 C1 C11 118.85(18) . .
C2 C1 C11 121.64(18) . .
C1 C2 C3 120.16(18) . .
C1 C2 H1 119.9 . .
C3 C2 H1 119.9 . .
C4 C3 C2 119.59(18) . .
C4 C3 C31 120.51(17) . .
C2 C3 C31 119.90(17) . .
C3 C4 C5 120.95(17) . .
C3 C4 H2 119.5 . .
C5 C4 H2 119.5 . .
C4 C5 C6 118.76(17) . .
C4 C5 C51 121.34(17) . .
C6 C5 C51 119.87(18) . .
C1 C6 C5 120.99(18) . .
C1 C6 H3 119.5 . .
C5 C6 H3 119.5 . .
N11 C11 C1 111.79(17) . .
N11 C11 H4 109.3 . .
C1 C11 H4 109.3 . .
N11 C11 H5 109.3 . .
C1 C11 H5 109.3 . .
H4 C11 H5 107.9 . .
N12 C12 N11 111.3(2) . .
N12 C12 H6 124.4 . .
N11 C12 H6 124.4 . .
C14 C13 N12 109.0(2) . .
C14 C13 H7 125.5 . .
N12 C13 H7 125.5 . .
C13 C14 N11 106.55(19) . .
C13 C14 H8 126.7 . .
N11 C14 H8 126.7 . .
O1 C31 O2 124.07(19) . .
O1 C31 C3 121.07(18) . .
O2 C31 C3 114.86(18) . .
O4 C51 O3 124.14(18) . .
O4 C51 C5 119.62(18) . .
O3 C51 C5 116.14(18) . .

loop_
_geom_bond_atom_site_label_1
_geom_bond_atom_site_label_2
_geom_bond_distance
_geom_bond_site_symmetry_2
Zn1 O2 1.9152(15) 4_645
Zn1 O3 1.9624(14) 2_564
Zn1 N12 1.9650(18) .
Zn1 O5 2.0060(14) .
N11 C12 1.330(3) .
N11 C14 1.365(3) .
N11 C11 1.454(3) .
N12 C12 1.312(3) .
N12 C13 1.379(3) .
O1 C31 1.233(3) .
O2 C31 1.267(2) .
O2 Zn1 1.9152(15) 4_655
O3 C51 1.271(2) .
O3 Zn1 1.9624(14) 2_565
O4 C51 1.234(3) .
O5 H9 0.8232 .
O5 H10 0.8397 .
C1 C6 1.381(3) .
C1 C2 1.388(3) .
C1 C11 1.510(3) .
C2 C3 1.389(3) .
C2 H1 0.9300 .
C3 C4 1.381(3) .
C3 C31 1.500(3) .
C4 C5 1.386(3) .
C4 H2 0.9300 .
C5 C6 1.390(3) .
C5 C51 1.503(3) .
C6 H3 0.9300 .
C11 H4 0.9700 .
C11 H5 0.9700 .
C12 H6 0.9300 .
C13 C14 1.344(3) .
C13 H7 0.9300 .
C14 H8 0.9300 .

loop_
_geom_torsion_atom_site_label_1
_geom_torsion_atom_site_label_2
_geom_torsion_atom_site_label_3
_geom_torsion_atom_site_label_4
_geom_torsion
_geom_torsion_site_symmetry_1
O2 Zn1 N12 C12 142.43(17) 4_645
O3 Zn1 N12 C12 22.4(2) 2_564
O5 Zn1 N12 C12 -95.69(19) .
O2 Zn1 N12 C13 -30.6(2) 4_645
O3 Zn1 N12 C13 -150.63(17) 2_564
O5 Zn1 N12 C13 91.27(18) .
C6 C1 C2 C3 1.6(3) .
C11 C1 C2 C3 -177.9(2) .
C1 C2 C3 C4 -1.1(3) .
C1 C2 C3 C31 178.99(18) .
C2 C3 C4 C5 -0.4(3) .
C31 C3 C4 C5 179.49(17) .
C3 C4 C5 C6 1.4(3) .
C3 C4 C5 C51 -176.79(17) .
C2 C1 C6 C5 -0.5(3) .
C11 C1 C6 C5 179.0(2) .
C4 C5 C6 C1 -1.0(3) .
C51 C5 C6 C1 177.27(18) .
C12 N11 C11 C1 -113.3(2) .
C14 N11 C11 C1 60.9(3) .
C6 C1 C11 N11 -154.4(2) .
C2 C1 C11 N11 25.0(3) .
C13 N12 C12 N11 -0.2(2) .
Zn1 N12 C12 N11 -174.44(14) .
C14 N11 C12 N12 0.7(3) .
C11 N11 C12 N12 175.81(19) .
C12 N12 C13 C14 -0.4(2) .
Zn1 N12 C13 C14 173.77(16) .
N12 C13 C14 N11 0.9(3) .
C12 N11 C14 C13 -1.0(3) .
C11 N11 C14 C13 -176.15(19) .
Zn1 O2 C31 O1 -2.9(3) 4_655
Zn1 O2 C31 C3 176.95(13) 4_655
C4 C3 C31 O1 -171.60(18) .
C2 C3 C31 O1 8.3(3) .
C4 C3 C31 O2 8.5(3) .
C2 C3 C31 O2 -171.57(19) .
Zn1 O3 C51 O4 -17.6(3) 2_565
Zn1 O3 C51 C5 158.73(14) 2_565
C4 C5 C51 O4 -172.08(19) .
C6 C5 C51 O4 9.7(3) .
C4 C5 C51 O3 11.4(3) .
C6 C5 C51 O3 -166.77(18) .
